data_4001989
loop_
_publ_author_name
'Thompson, Corey M.'
'Tan, Xiaoyan'
'Kovnir, Kirill'
'Garlea, V. Ovidiu'
'Gippius, Andrei A.'
'Yaroslavtsev, Alexander A.'
'Menushenkov, Alexey P.'
'Chernikov, Roman V.'
'B\"uttgen, Norbert'
'Kr\"atschmer, Wolfgang'
'Zubavichus, Yan V.'
'Shatruk, Michael'

_publ_section_title
;
 Synthesis, Structures, and Magnetic Properties of Rare-Earth Cobalt
 Arsenides, RCo2As2(R = La, Ce, Pr, Nd)
;
_journal_issue 12
_journal_name_full 'Chemistry of Materials'
_journal_page_first 3825
_journal_paper_doi 10.1021/cm501522v
_journal_volume 26
_journal_year 2014
_chemical_formula_sum 'As2 Co1.78 Pr'
_chemical_formula_weight 395.65
_chemical_name_systematic
; 
 ? 
;
_space_group_IT_number 139
_symmetry_cell_setting tetragonal
_symmetry_space_group_name_Hall '-I 4 2'
_symmetry_space_group_name_H-M 'I 4/m m m'
_atom_sites_solution_hydrogens none
_atom_sites_solution_primary direct
_atom_sites_solution_secondary difmap
_audit_creation_method manual
_cell_angle_alpha 90.00
_cell_angle_beta 90.00
_cell_angle_gamma 90.00
_cell_formula_units_Z 2
_cell_length_a 4.0216(2)
_cell_length_b 4.0216(2)
_cell_length_c 10.1798(5)
_cell_measurement_temperature 293(2)
_cell_volume 164.641(14)
_computing_cell_refinement 'SMART V5.625 (Bruker, 2000)'
_computing_data_collection 'SMART V5.625 (Bruker, 2000)'
_computing_data_reduction 'SAINT V6.32 (Bruker, 2001)'
_computing_publication_material 'SHELXL-97 (Sheldrick, 1997)'
_computing_structure_refinement 'SHELXL-97 (Sheldrick, 1997)'
_computing_structure_solution 'SHELXS-97 (Sheldrick, 1990)'
_diffrn_ambient_temperature 293(2)
_diffrn_measured_fraction_theta_full 1.000
_diffrn_measured_fraction_theta_max 1.000
_diffrn_measurement_device_type 'Bruker APEX II CCD area-detector'
_diffrn_measurement_method 'profile data from \w scans'
_diffrn_radiation_monochromator graphite
_diffrn_radiation_source 'fine-focus sealed tube'
_diffrn_radiation_type MoK\a
_diffrn_radiation_wavelength 0.71073
_diffrn_reflns_av_R_equivalents 0.0201
_diffrn_reflns_av_sigmaI/netI 0.0140
_diffrn_reflns_limit_h_max 6
_diffrn_reflns_limit_h_min -8
_diffrn_reflns_limit_k_max 7
_diffrn_reflns_limit_k_min -8
_diffrn_reflns_limit_l_max 20
_diffrn_reflns_limit_l_min -20
_diffrn_reflns_number 1774
_diffrn_reflns_theta_full 45.39
_diffrn_reflns_theta_max 45.39
_diffrn_reflns_theta_min 4.00
_exptl_absorpt_coefficient_mu 43.097
_exptl_absorpt_correction_T_max 0.3305
_exptl_absorpt_correction_T_min 0.1785
_exptl_absorpt_correction_type analytical
_exptl_absorpt_process_details 'SADABS v2.03 (Bruker, 2003)'
_exptl_crystal_colour black
_exptl_crystal_density_diffrn 7.981
_exptl_crystal_density_method 'not measured'
_exptl_crystal_description plate
_exptl_crystal_F_000 346
_exptl_crystal_size_max 0.06
_exptl_crystal_size_mid 0.04
_exptl_crystal_size_min 0.03
_refine_diff_density_max 2.370
_refine_diff_density_min -3.866
_refine_diff_density_rms 0.467
_refine_ls_extinction_coef 0.090(5)
_refine_ls_extinction_expression Fc^*^=kFc[1+0.001xFc^2^\l^3^/sin(2\q)]^-1/4^
_refine_ls_extinction_method SHELXL
_refine_ls_goodness_of_fit_ref 1.585
_refine_ls_hydrogen_treatment none
_refine_ls_matrix_type full
_refine_ls_number_parameters 11
_refine_ls_number_reflns 239
_refine_ls_number_restraints 0
_refine_ls_restrained_S_all 1.585
_refine_ls_R_factor_all 0.0207
_refine_ls_R_factor_gt 0.0201
_refine_ls_shift/su_max 0.000
_refine_ls_shift/su_mean 0.000
_refine_ls_structure_factor_coef Fsqd
_refine_ls_weighting_details 'calc w=1/[\s^2^(Fo^2^)+(0.0251P)^2^+0.0000P] where P=(Fo^2^+2Fc^2^)/3'
_refine_ls_weighting_scheme calc
_refine_ls_wR_factor_gt 0.0518
_refine_ls_wR_factor_ref 0.0520
_reflns_number_gt 232
_reflns_number_total 239
_reflns_threshold_expression >2sigma(I)
_cod_data_source_file cm501522v_si_004.cif
_cod_data_source_block
;
;
_cod_depositor_comments 'Adding full bibliography for 4001989--4001991.cif.'
_cod_original_sg_symbol_H-M I4/mmm
_cod_database_code 4001989

loop_
_symmetry_equiv_pos_as_xyz
'x, y, z'
'-x, -y, z'
'-y, x, z'
'y, -x, z'
'-x, y, -z'
'x, -y, -z'
'y, x, -z'
'-y, -x, -z'
'x+1/2, y+1/2, z+1/2'
'-x+1/2, -y+1/2, z+1/2'
'-y+1/2, x+1/2, z+1/2'
'y+1/2, -x+1/2, z+1/2'
'-x+1/2, y+1/2, -z+1/2'
'x+1/2, -y+1/2, -z+1/2'
'y+1/2, x+1/2, -z+1/2'
'-y+1/2, -x+1/2, -z+1/2'
'-x, -y, -z'
'x, y, -z'
'y, -x, -z'
'-y, x, -z'
'x, -y, z'
'-x, y, z'
'-y, -x, z'
'y, x, z'
'-x+1/2, -y+1/2, -z+1/2'
'x+1/2, y+1/2, -z+1/2'
'y+1/2, -x+1/2, -z+1/2'
'-y+1/2, x+1/2, -z+1/2'
'x+1/2, -y+1/2, z+1/2'
'-x+1/2, y+1/2, z+1/2'
'-y+1/2, -x+1/2, z+1/2'
'y+1/2, x+1/2, z+1/2'

loop_
_atom_site_label
_atom_site_type_symbol
_atom_site_fract_x
_atom_site_fract_y
_atom_site_fract_z
_atom_site_U_iso_or_equiv
_atom_site_adp_type
_atom_site_occupancy
_atom_site_symmetry_multiplicity
_atom_site_calc_flag
_atom_site_refinement_flags
Pr Pr 0.0000 0.0000 0.0000 0.00580(11) Uani 1.000(4) 16 d S
Co Co 0.0000 0.5000 0.2500 0.00806(18) Uani 0.891(6) 8 d SP
As As 0.0000 0.0000 0.36562(5) 0.00988(17) Uani 1 8 d S

loop_
_atom_site_aniso_label
_atom_site_aniso_U_11
_atom_site_aniso_U_22
_atom_site_aniso_U_33
_atom_site_aniso_U_23
_atom_site_aniso_U_13
_atom_site_aniso_U_12
Pr 0.00515(12) 0.00515(12) 0.00711(14) 0.000 0.000 0.000
Co 0.0076(2) 0.0076(2) 0.0090(3) 0.000 0.000 0.000
As 0.00978(19) 0.00978(19) 0.0101(2) 0.000 0.000 0.000

loop_
_atom_type_symbol
_atom_type_description
_atom_type_scat_dispersion_real
_atom_type_scat_dispersion_imag
_atom_type_scat_source
Co Co 0.3494 0.9721 'International Tables Vol C Tables 4.2.6.8 and 6.1.1.4'
As As 0.0499 2.0058 'International Tables Vol C Tables 4.2.6.8 and 6.1.1.4'
Pr Pr -0.2180 2.8214 'International Tables Vol C Tables 4.2.6.8 and 6.1.1.4'

loop_
_geom_angle_atom_site_label_1
_geom_angle_atom_site_label_2
_geom_angle_atom_site_label_3
_geom_angle
_geom_angle_site_symmetry_1
_geom_angle_site_symmetry_3
As Pr As 180.000(17) 25 9_444
As Pr As 128.620(17) 25 25_445
As Pr As 51.380(17) 9_444 25_445
As Pr As 51.380(17) 25 9_554
As Pr As 128.620(17) 9_444 9_554
As Pr As 180.0 25_445 9_554
As Pr As 79.168(7) 25 25_455
As Pr As 100.832(7) 9_444 25_455
As Pr As 79.168(7) 25_445 25_455
As Pr As 100.832(7) 9_554 25_455
As Pr As 79.168(7) 25 25_545
As Pr As 100.832(7) 9_444 25_545
As Pr As 79.168(7) 25_445 25_545
As Pr As 100.832(7) 9_554 25_545
As Pr As 128.619(17) 25_455 25_545
As Pr As 100.832(7) 25 9_454
As Pr As 79.168(7) 9_444 9_454
As Pr As 100.832(7) 25_445 9_454
As Pr As 79.168(7) 9_554 9_454
As Pr As 51.381(17) 25_455 9_454
As Pr As 180.0 25_545 9_454
As Pr As 100.832(7) 25 9_544
As Pr As 79.168(7) 9_444 9_544
As Pr As 100.832(7) 25_445 9_544
As Pr As 79.168(7) 9_554 9_544
As Pr As 180.0 25_455 9_544
As Pr As 51.381(17) 25_545 9_544
As Pr As 128.619(17) 9_454 9_544
As Pr Co 42.677(6) 25 .
As Pr Co 137.323(6) 9_444 .
As Pr Co 93.147(8) 25_445 .
As Pr Co 86.853(8) 9_554 .
As Pr Co 42.677(6) 25_455 .
As Pr Co 93.147(8) 25_545 .
As Pr Co 86.853(8) 9_454 .
As Pr Co 137.323(6) 9_544 .
As Pr Co 137.323(6) 25 17
As Pr Co 42.677(6) 9_444 17
As Pr Co 86.853(8) 25_445 17
As Pr Co 93.147(8) 9_554 17
As Pr Co 137.323(6) 25_455 17
As Pr Co 86.853(8) 25_545 17
As Pr Co 93.147(8) 9_454 17
As Pr Co 42.677(6) 9_544 17
Co Pr Co 180.0 . 17
As Pr Co 137.323(6) 25 9_444
As Pr Co 42.677(6) 9_444 9_444
As Pr Co 86.853(8) 25_445 9_444
As Pr Co 93.147(8) 9_554 9_444
As Pr Co 86.853(8) 25_455 9_444
As Pr Co 137.323(6) 25_545 9_444
As Pr Co 42.677(6) 9_454 9_444
As Pr Co 93.147(8) 9_544 9_444
Co Pr Co 128.000(2) . 9_444
Co Pr Co 52.000(2) 17 9_444
As Pr Co 42.677(6) 25 25
As Pr Co 137.323(6) 9_444 25
As Pr Co 93.147(8) 25_445 25
As Pr Co 86.853(8) 9_554 25
As Pr Co 93.147(8) 25_455 25
As Pr Co 42.677(6) 25_545 25
As Pr Co 137.323(6) 9_454 25
As Pr Co 86.853(8) 9_544 25
Co Pr Co 52.000(2) . 25
Co Pr Co 128.000(2) 17 25
Co Pr Co 180.0 9_444 25
As Co As 104.784(10) . 25_455
As Co As 119.32(2) . 1_565
As Co As 104.784(10) 25_455 1_565
As Co As 104.784(10) . 25
As Co As 119.32(2) 25_455 25
As Co As 104.784(10) 1_565 25
As Co Co 127.608(5) . 25_565
As Co Co 127.608(5) 25_455 25_565
As Co Co 52.392(5) 1_565 25_565
As Co Co 52.392(5) 25 25_565
As Co Co 52.392(5) . 25_455
As Co Co 52.392(5) 25_455 25_455
As Co Co 127.608(5) 1_565 25_455
As Co Co 127.608(5) 25 25_455
Co Co Co 180.0 25_565 25_455
As Co Co 127.608(5) . 25_465
As Co Co 52.392(5) 25_455 25_465
As Co Co 52.392(5) 1_565 25_465
As Co Co 127.608(5) 25 25_465
Co Co Co 90.0 25_565 25_465
Co Co Co 90.0 25_455 25_465
As Co Co 52.392(5) . 25
As Co Co 127.608(5) 25_455 25
As Co Co 127.608(5) 1_565 25
As Co Co 52.392(5) 25 25
Co Co Co 90.0 25_565 25
Co Co Co 90.0 25_455 25
Co Co Co 180.0 25_465 25
As Co Pr 82.028(12) . .
As Co Pr 66.649(8) 25_455 .
As Co Pr 158.654(11) 1_565 .
As Co Pr 66.649(8) 25 .
Co Co Pr 116.000(1) 25_565 .
Co Co Pr 64.000(1) 25_455 .
Co Co Pr 116.000(1) 25_465 .
Co Co Pr 64.000(1) 25 .
As Co Pr 66.649(8) . 9
As Co Pr 158.654(11) 25_455 9
As Co Pr 66.649(8) 1_565 9
As Co Pr 82.029(11) 25 9
Co Co Pr 64.000(1) 25_565 9
Co Co Pr 116.000(1) 25_455 9
Co Co Pr 116.000(1) 25_465 9
Co Co Pr 64.000(1) 25 9
Pr Co Pr 128.000(2) . 9
As Co Pr 66.649(8) . 9_455
As Co Pr 82.029(12) 25_455 9_455
As Co Pr 66.649(8) 1_565 9_455
As Co Pr 158.654(11) 25 9_455
Co Co Pr 116.000(1) 25_565 9_455
Co Co Pr 64.000(1) 25_455 9_455
Co Co Pr 64.000(1) 25_465 9_455
Co Co Pr 116.000(1) 25 9_455
Pr Co Pr 128.000(2) . 9_455
Pr Co Pr 76.625(4) 9 9_455
As Co Pr 158.654(11) . 1_565
As Co Pr 66.649(8) 25_455 1_565
As Co Pr 82.029(12) 1_565 1_565
As Co Pr 66.649(8) 25 1_565
Co Co Pr 64.000(1) 25_565 1_565
Co Co Pr 116.000(1) 25_455 1_565
Co Co Pr 64.000(1) 25_465 1_565
Co Co Pr 116.000(1) 25 1_565
Pr Co Pr 76.625(4) . 1_565
Pr Co Pr 128.000(3) 9 1_565
Pr Co Pr 128.000(2) 9_455 1_565
Co As Co 75.216(10) 25_455 1_545
Co As Co 119.32(2) 25_455 25
Co As Co 75.216(10) 1_545 25
Co As Co 75.216(10) 25_455 .
Co As Co 119.32(2) 1_545 .
Co As Co 75.216(10) 25 .
Co As As 120.341(11) 25_455 17_556
Co As As 120.341(11) 1_545 17_556
Co As As 120.341(11) 25 17_556
Co As As 120.341(11) . 17_556
Co As Pr 140.257(2) 25_455 9
Co As Pr 140.257(2) 1_545 9
Co As Pr 70.674(3) 25 9
Co As Pr 70.674(3) . 9
As As Pr 64.309(9) 17_556 9
Co As Pr 70.674(3) 25_455 9_445
Co As Pr 70.674(3) 1_545 9_445
Co As Pr 140.257(2) 25 9_445
Co As Pr 140.257(2) . 9_445
As As Pr 64.309(8) 17_556 9_445
Pr As Pr 128.619(17) 9 9_445
Co As Pr 70.674(3) 25_455 9_455
Co As Pr 140.257(2) 1_545 9_455
Co As Pr 140.257(2) 25 9_455
Co As Pr 70.674(3) . 9_455
As As Pr 64.309(9) 17_556 9_455
Pr As Pr 79.168(7) 9 9_455
Pr As Pr 79.168(7) 9_445 9_455
Co As Pr 140.257(2) 25_455 9_545
Co As Pr 70.674(3) 1_545 9_545
Co As Pr 70.674(3) 25 9_545
Co As Pr 140.257(2) . 9_545
As As Pr 64.309(9) 17_556 9_545
Pr As Pr 79.168(7) 9 9_545
Pr As Pr 79.168(7) 9_445 9_545
Pr As Pr 128.619(17) 9_455 9_545

loop_
_geom_bond_atom_site_label_1
_geom_bond_atom_site_label_2
_geom_bond_distance
_geom_bond_site_symmetry_2
Pr As 3.1556(3) 25
Pr As 3.1556(3) 9_444
Pr As 3.1556(3) 25_445
Pr As 3.1556(3) 9_554
Pr As 3.1556(3) 25_455
Pr As 3.1556(3) 25_545
Pr As 3.1556(3) 9_454
Pr As 3.1556(3) 9_544
Pr Co 3.24347(12) .
Pr Co 3.24347(12) 17
Pr Co 3.24347(12) 9_444
Pr Co 3.24347(12) 25
Co As 2.3299(3) .
Co As 2.3299(3) 25_455
Co As 2.3299(3) 1_565
Co As 2.3299(3) 25
Co Co 2.84370(14) 25_565
Co Co 2.84370(14) 25_455
Co Co 2.84370(14) 25_465
Co Co 2.84370(14) 25
Co Pr 3.24347(12) 9
Co Pr 3.24347(12) 9_455
Co Pr 3.24347(12) 1_565
As Co 2.3299(3) 25_455
As Co 2.3299(3) 1_545
As Co 2.3299(3) 25
As As 2.7360(10) 17_556
As Pr 3.1556(3) 9
As Pr 3.1556(3) 9_445
As Pr 3.1556(3) 9_455
As Pr 3.1556(3) 9_545
